data_7020505
loop_
_publ_author_name
'Murray, Caroline'
'Gildea, Brendan'
'M\"uller-Bunz, Helge'
'Harding, Charles J.'
'Morgan, Grace G.'

_publ_section_title
;
 Co-crystallisation of competing structural modes in geometrically
 constrained Jahn-Teller manganese(iii) complexes.
;
_journal_issue 48
_journal_name_full 'Dalton transactions (Cambridge, England : 2003)'
_journal_page_first 14487
_journal_page_last 14489
_journal_paper_doi 10.1039/c2dt31742g
_journal_volume 41
_journal_year 2012
_chemical_formula_moiety 'C30 H30 Mn N4 O4, C32 H38 Mn N4 O6, 2 (Cl O4)'
_chemical_formula_sum 'C62 H68 Cl2 Mn2 N8 O18'
_chemical_formula_weight 1394.02
_chemical_name_systematic
;
?
;
_space_group_IT_number 2
_symmetry_cell_setting triclinic
_symmetry_space_group_name_Hall '-P 1'
_symmetry_space_group_name_H-M 'P -1'
_atom_sites_solution_hydrogens difmap
_atom_sites_solution_primary direct
_atom_sites_solution_secondary difmap
_audit_creation_method SHELXL-97
_cell_angle_alpha 87.740(1)
_cell_angle_beta 84.350(1)
_cell_angle_gamma 84.701(1)
_cell_formula_units_Z 1
_cell_length_a 10.0933(7)
_cell_length_b 10.5813(8)
_cell_length_c 15.0387(11)
_cell_measurement_reflns_used 7153
_cell_measurement_temperature 293(2)
_cell_measurement_theta_max 28.03
_cell_measurement_theta_min 2.33
_cell_volume 1590.8(2)
_computing_cell_refinement 'Bruker SAINT'
_computing_data_collection 'Bruker SMART'
_computing_data_reduction 'Bruker SAINT'
_computing_molecular_graphics 'Bruker SHELXTL'
_computing_publication_material 'Bruker SHELXTL'
_computing_structure_refinement 'SHELXL-97 (Sheldrick, 2008)'
_computing_structure_solution 'SHELXS-97 (Sheldrick, 2008)'
_diffrn_ambient_temperature 293(2)
_diffrn_detector_area_resol_mean 8.366
_diffrn_measured_fraction_theta_full 0.996
_diffrn_measured_fraction_theta_max 0.928
_diffrn_measurement_device_type 'CCD area detector'
_diffrn_measurement_method '\f and \w scans'
_diffrn_radiation_monochromator graphite
_diffrn_radiation_source 'sealed tube'
_diffrn_radiation_type MoK\a
_diffrn_radiation_wavelength 0.71073
_diffrn_reflns_av_R_equivalents 0.0220
_diffrn_reflns_av_sigmaI/netI 0.0187
_diffrn_reflns_limit_h_max 13
_diffrn_reflns_limit_h_min -13
_diffrn_reflns_limit_k_max 13
_diffrn_reflns_limit_k_min -13
_diffrn_reflns_limit_l_max 19
_diffrn_reflns_limit_l_min -19
_diffrn_reflns_number 27111
_diffrn_reflns_theta_full 27.00
_diffrn_reflns_theta_max 28.37
_diffrn_reflns_theta_min 1.36
_exptl_absorpt_coefficient_mu 0.559
_exptl_absorpt_correction_T_max 0.6633
_exptl_absorpt_correction_T_min 0.5489
_exptl_absorpt_correction_type multi-scan
_exptl_absorpt_process_details
;
SADABS v.2.10 (Bruker,2003) was used for absorption correction.
R(int) for selected reflections was 0.059 before and 0.021 after
correction. The Ratio of minimum to maximum transmission is 0.827489.
The \l/2 correction factor is 0.0015
;
_exptl_crystal_colour black
_exptl_crystal_density_diffrn 1.455
_exptl_crystal_density_method 'not measured'
_exptl_crystal_description block
_exptl_crystal_F_000 724
_exptl_crystal_size_max 1.00
_exptl_crystal_size_mid 1.00
_exptl_crystal_size_min 0.80
_refine_diff_density_max 0.404
_refine_diff_density_min -0.445
_refine_diff_density_rms 0.078
_refine_ls_extinction_method none
_refine_ls_goodness_of_fit_ref 1.066
_refine_ls_hydrogen_treatment mixed
_refine_ls_matrix_type full
_refine_ls_number_parameters 521
_refine_ls_number_reflns 7394
_refine_ls_number_restraints 0
_refine_ls_restrained_S_all 1.066
_refine_ls_R_factor_all 0.0430
_refine_ls_R_factor_gt 0.0383
_refine_ls_shift/su_max 0.002
_refine_ls_shift/su_mean 0.000
_refine_ls_structure_factor_coef Fsqd
_refine_ls_weighting_details 'calc w=1/[\s^2^(Fo^2^)+(0.0626P)^2^+0.4533P] where P=(Fo^2^+2Fc^2^)/3'
_refine_ls_weighting_scheme calc
_refine_ls_wR_factor_gt 0.1049
_refine_ls_wR_factor_ref 0.1083
_reflns_number_gt 6536
_reflns_number_total 7394
_reflns_threshold_expression I>2\s(I)
_cod_data_source_file c2dt31742g.txt
_cod_data_source_block mor121
_cod_database_code 7020505

loop_
_symmetry_equiv_pos_as_xyz
'x, y, z'
'-x, -y, -z'

loop_
_atom_site_label
_atom_site_type_symbol
_atom_site_fract_x
_atom_site_fract_y
_atom_site_fract_z
_atom_site_U_iso_or_equiv
_atom_site_adp_type
_atom_site_occupancy
_atom_site_symmetry_multiplicity
_atom_site_calc_flag
_atom_site_refinement_flags
Mn1 Mn 0.0000 0.5000 0.5000 0.02991(9) Uani 1 2 d S
O1 O -0.04108(12) 0.59447(10) 0.39590(7) 0.0349(2) Uani 1 1 d .
C1 C -0.09915(15) 0.55120(14) 0.32996(10) 0.0317(3) Uani 1 1 d .
C2 C -0.17504(16) 0.63836(15) 0.27786(11) 0.0345(3) Uani 1 1 d .
H2 H -0.1801(19) 0.7243(19) 0.2904(13) 0.037(5) Uiso 1 1 d .
C3 C -0.23796(17) 0.59627(16) 0.20843(11) 0.0382(3) Uani 1 1 d .
C4 C -0.2234(2) 0.46797(18) 0.18660(13) 0.0483(4) Uani 1 1 d .
H4 H -0.266(2) 0.442(2) 0.1373(16) 0.058(6) Uiso 1 1 d .
C5 C -0.1463(2) 0.38353(17) 0.23483(13) 0.0461(4) Uani 1 1 d .
H5 H -0.129(2) 0.293(2) 0.2162(15) 0.055(6) Uiso 1 1 d .
C6 C -0.08351(17) 0.42145(15) 0.30780(11) 0.0354(3) Uani 1 1 d .
O4 O -0.31837(14) 0.67089(12) 0.15739(9) 0.0495(3) Uani 1 1 d .
C29 C -0.3420(2) 0.80259(19) 0.17512(16) 0.0573(5) Uani 1 1 d .
H29A H -0.3765 0.8129 0.2365 0.086 Uiso 1 1 calc R
H29B H -0.4059 0.8417 0.1369 0.086 Uiso 1 1 calc R
H29C H -0.2598 0.8419 0.1640 0.086 Uiso 1 1 calc R
C7 C 0.00593(17) 0.33091(15) 0.35106(11) 0.0362(3) Uani 1 1 d .
H8 H 0.0349(19) 0.2559(19) 0.3200(13) 0.038(5) Uiso 1 1 d .
N1 N 0.05456(13) 0.34642(12) 0.42545(9) 0.0336(3) Uani 1 1 d .
C8 C 0.1578(2) 0.24951(17) 0.45394(14) 0.0433(4) Uani 1 1 d .
H8A H 0.180(2) 0.194(2) 0.4090(15) 0.048(6) Uiso 1 1 d .
H8B H 0.121(2) 0.201(2) 0.4997(17) 0.061(7) Uiso 1 1 d .
C9 C 0.2826(2) 0.30452(19) 0.48095(14) 0.0470(4) Uani 1 1 d .
H9A H 0.357(3) 0.248(2) 0.4654(16) 0.057(6) Uiso 1 1 d .
H9B H 0.276(2) 0.308(2) 0.5473(16) 0.055(6) Uiso 1 1 d .
C10 C 0.31455(17) 0.43341(18) 0.44384(12) 0.0416(4) Uani 1 1 d .
C11 C 0.4356(2) 0.4524(2) 0.39560(15) 0.0558(5) Uani 1 1 d .
H11 H 0.489(3) 0.387(3) 0.3835(17) 0.066(7) Uiso 1 1 d .
C12 C 0.4660(2) 0.5730(3) 0.36989(16) 0.0658(6) Uani 1 1 d .
H12 H 0.553(3) 0.586(2) 0.3402(18) 0.071(7) Uiso 1 1 d .
C13 C 0.3747(2) 0.6738(3) 0.39097(17) 0.0630(6) Uani 1 1 d .
H13 H 0.393(3) 0.754(2) 0.3722(17) 0.066(7) Uiso 1 1 d .
C14 C 0.2544(2) 0.6496(2) 0.43690(15) 0.0532(5) Uani 1 1 d .
H14 H 0.182(3) 0.720(2) 0.4544(17) 0.066(7) Uiso 1 1 d .
N2 N 0.22419(14) 0.53238(14) 0.46352(10) 0.0414(3) Uani 1 1 d .
Mn2 Mn 0.0000 1.0000 0.0000 0.03081(9) Uani 1 2 d S
O2 O -0.08573(12) 1.03229(12) 0.11442(7) 0.0413(3) Uani 1 1 d .
C15 C -0.04783(16) 1.00719(14) 0.19498(10) 0.0315(3) Uani 1 1 d .
C16 C -0.14237(17) 1.03112(15) 0.26905(10) 0.0340(3) Uani 1 1 d .
H16 H -0.232(2) 1.0643(19) 0.2596(14) 0.043(5) Uiso 1 1 d .
C17 C -0.10434(18) 1.00957(16) 0.35486(10) 0.0366(3) Uani 1 1 d .
C18 C 0.02661(19) 0.96436(18) 0.36950(11) 0.0431(4) Uani 1 1 d .
H18 H 0.055(2) 0.949(2) 0.4282(15) 0.048(5) Uiso 1 1 d .
C19 C 0.11761(18) 0.94081(18) 0.29774(11) 0.0419(4) Uani 1 1 d .
H19 H 0.212(2) 0.9105(19) 0.3056(14) 0.045(5) Uiso 1 1 d .
C20 C 0.08357(16) 0.96040(15) 0.20934(10) 0.0342(3) Uani 1 1 d .
O5 O -0.18681(14) 1.03175(14) 0.43072(8) 0.0516(3) Uani 1 1 d .
C30 C -0.3245(2) 1.0658(3) 0.42267(16) 0.0769(8) Uani 1 1 d .
H30A H -0.3354 1.1483 0.3941 0.115 Uiso 1 1 calc R
H30B H -0.3725 1.0675 0.4810 0.115 Uiso 1 1 calc R
H30C H -0.3587 1.0047 0.3875 0.115 Uiso 1 1 calc R
C21 C 0.18633(16) 0.93540(16) 0.13817(11) 0.0345(3) Uani 1 1 d .
H21 H 0.269(2) 0.9090(18) 0.1577(12) 0.037(5) Uiso 1 1 d .
N3 N 0.17542(13) 0.94576(12) 0.05332(8) 0.0311(3) Uani 1 1 d .
C22 C 0.29811(16) 0.90872(16) -0.00489(11) 0.0358(3) Uani 1 1 d .
H22A H 0.371(2) 0.9190(17) 0.0278(13) 0.037(5) Uiso 1 1 d .
H22B H 0.3021(19) 0.9702(19) -0.0542(14) 0.039(5) Uiso 1 1 d .
C23 C 0.29914(19) 0.77284(17) -0.03668(11) 0.0393(4) Uani 1 1 d .
H23A H 0.379(2) 0.7553(19) -0.0719(14) 0.046(5) Uiso 1 1 d .
H23B H 0.225(2) 0.7720(19) -0.0751(14) 0.045(5) Uiso 1 1 d .
C24 C 0.28917(17) 0.67528(15) 0.03839(11) 0.0367(3) Uani 1 1 d .
C25 C 0.4014(2) 0.6136(2) 0.07264(14) 0.0492(4) Uani 1 1 d .
H25 H 0.485(2) 0.630(2) 0.0470(15) 0.051(6) Uiso 1 1 d .
C26 C 0.3855(2) 0.5266(2) 0.14285(17) 0.0620(6) Uani 1 1 d .
H26 H 0.460(3) 0.482(3) 0.1620(18) 0.074(8) Uiso 1 1 d .
C27 C 0.2591(3) 0.5038(2) 0.17793(16) 0.0614(6) Uani 1 1 d .
H27 H 0.240(3) 0.448(3) 0.225(2) 0.083(9) Uiso 1 1 d .
C28 C 0.1524(2) 0.5686(2) 0.14127(15) 0.0533(5) Uani 1 1 d .
H28 H 0.056(3) 0.561(2) 0.1650(16) 0.062(7) Uiso 1 1 d .
N4 N 0.16543(15) 0.65294(14) 0.07265(10) 0.0429(3) Uani 1 1 d .
O3 O -0.05135(14) 0.79802(13) 0.01959(10) 0.0475(3) Uani 1 1 d .
H1O5 H 0.006(3) 0.752(3) 0.0361(19) 0.070(8) Uiso 1 1 d .
C31 C -0.1186(3) 0.7304(2) -0.03919(17) 0.0630(6) Uani 1 1 d .
H31A H -0.1975 0.7810 -0.0546 0.094 Uiso 1 1 calc R
H31B H -0.1433 0.6524 -0.0103 0.094 Uiso 1 1 calc R
H31C H -0.0606 0.7122 -0.0925 0.094 Uiso 1 1 calc R
Cl3 Cl 0.42649(5) 0.13149(5) 0.23867(4) 0.05415(13) Uani 1 1 d .
O6 O 0.5302(2) 0.2113(2) 0.24768(13) 0.0839(5) Uani 1 1 d .
O7 O 0.3002(2) 0.1998(2) 0.24607(18) 0.1024(7) Uani 1 1 d .
O8 O 0.4240(2) 0.0342(3) 0.3064(2) 0.1321(12) Uani 1 1 d .
O9 O 0.4477(3) 0.0755(3) 0.1551(2) 0.1449(13) Uani 1 1 d .

loop_
_atom_site_aniso_label
_atom_site_aniso_U_11
_atom_site_aniso_U_22
_atom_site_aniso_U_33
_atom_site_aniso_U_23
_atom_site_aniso_U_13
_atom_site_aniso_U_12
Mn1 0.03308(17) 0.02741(16) 0.02869(17) -0.00125(12) -0.00069(12) -0.00193(12)
O1 0.0440(6) 0.0291(5) 0.0322(5) -0.0005(4) -0.0049(5) -0.0052(4)
C1 0.0333(7) 0.0321(7) 0.0295(7) -0.0008(6) 0.0026(6) -0.0069(6)
C2 0.0372(8) 0.0311(7) 0.0352(8) -0.0015(6) -0.0005(6) -0.0053(6)
C3 0.0355(8) 0.0409(8) 0.0384(8) 0.0015(7) -0.0043(6) -0.0049(6)
C4 0.0559(11) 0.0446(10) 0.0477(10) -0.0100(8) -0.0184(9) -0.0047(8)
C5 0.0573(11) 0.0355(8) 0.0477(10) -0.0092(7) -0.0113(8) -0.0054(8)
C6 0.0406(8) 0.0310(7) 0.0346(8) -0.0027(6) -0.0013(6) -0.0057(6)
O4 0.0505(7) 0.0456(7) 0.0549(8) 0.0003(6) -0.0213(6) -0.0017(6)
C29 0.0608(12) 0.0425(10) 0.0700(14) 0.0060(9) -0.0214(11) 0.0014(9)
C7 0.0425(9) 0.0284(7) 0.0367(8) -0.0030(6) 0.0021(7) -0.0040(6)
N1 0.0366(7) 0.0279(6) 0.0351(7) -0.0002(5) 0.0009(5) -0.0013(5)
C8 0.0488(10) 0.0318(8) 0.0477(10) -0.0004(8) -0.0054(8) 0.0050(7)
C9 0.0421(9) 0.0462(10) 0.0507(11) -0.0006(8) -0.0054(8) 0.0082(8)
C10 0.0347(8) 0.0524(10) 0.0375(8) -0.0042(7) -0.0038(7) -0.0012(7)
C11 0.0383(10) 0.0748(14) 0.0524(11) -0.0124(10) 0.0041(8) -0.0002(10)
C12 0.0458(11) 0.0941(18) 0.0583(13) -0.0006(12) 0.0083(10) -0.0249(12)
C13 0.0544(12) 0.0667(14) 0.0697(14) 0.0098(11) -0.0007(10) -0.0255(11)
C14 0.0458(10) 0.0484(10) 0.0657(13) 0.0044(9) -0.0011(9) -0.0122(9)
N2 0.0356(7) 0.0414(7) 0.0461(8) 0.0005(6) 0.0016(6) -0.0038(6)
Mn2 0.03245(17) 0.03904(18) 0.02089(15) -0.00036(12) -0.00561(12) 0.00016(13)
O2 0.0394(6) 0.0605(7) 0.0224(5) -0.0008(5) -0.0068(4) 0.0081(5)
C15 0.0388(8) 0.0326(7) 0.0240(7) -0.0006(5) -0.0062(6) -0.0040(6)
C16 0.0392(8) 0.0353(8) 0.0276(7) -0.0015(6) -0.0044(6) -0.0017(6)
C17 0.0472(9) 0.0366(8) 0.0258(7) -0.0007(6) -0.0017(6) -0.0052(7)
C18 0.0515(10) 0.0545(10) 0.0242(7) 0.0033(7) -0.0093(7) -0.0045(8)
C19 0.0406(9) 0.0547(10) 0.0307(8) 0.0041(7) -0.0104(7) -0.0009(7)
C20 0.0382(8) 0.0387(8) 0.0261(7) 0.0012(6) -0.0066(6) -0.0031(6)
O5 0.0549(8) 0.0717(9) 0.0256(6) -0.0032(6) 0.0009(5) 0.0031(7)
C30 0.0546(13) 0.127(2) 0.0436(11) -0.0126(13) 0.0054(10) 0.0156(14)
C21 0.0340(8) 0.0394(8) 0.0307(7) 0.0012(6) -0.0083(6) -0.0023(6)
N3 0.0316(6) 0.0344(6) 0.0275(6) -0.0011(5) -0.0039(5) -0.0028(5)
C22 0.0324(8) 0.0429(9) 0.0318(8) 0.0015(7) -0.0016(6) -0.0044(6)
C23 0.0415(9) 0.0452(9) 0.0298(8) -0.0036(7) 0.0017(7) 0.0002(7)
C24 0.0403(8) 0.0369(8) 0.0324(8) -0.0063(6) -0.0025(6) 0.0008(6)
C25 0.0399(9) 0.0536(11) 0.0525(11) -0.0010(9) -0.0041(8) 0.0033(8)
C26 0.0594(13) 0.0603(13) 0.0646(14) 0.0101(10) -0.0185(11) 0.0119(10)
C27 0.0712(14) 0.0537(12) 0.0571(13) 0.0190(10) -0.0070(11) -0.0020(10)
C28 0.0529(11) 0.0496(11) 0.0553(11) 0.0084(9) 0.0028(9) -0.0064(9)
N4 0.0389(7) 0.0425(8) 0.0458(8) 0.0036(6) -0.0011(6) -0.0006(6)
O3 0.0433(7) 0.0437(7) 0.0569(8) 0.0001(6) -0.0140(6) -0.0028(6)
C31 0.0674(14) 0.0609(13) 0.0647(14) -0.0108(11) -0.0133(11) -0.0161(11)
Cl3 0.0440(2) 0.0539(3) 0.0630(3) -0.0097(2) 0.0037(2) -0.0021(2)
O6 0.0906(13) 0.0930(13) 0.0745(12) -0.0103(10) -0.0072(10) -0.0403(11)
O7 0.0707(12) 0.0927(15) 0.1318(19) 0.0161(13) 0.0141(12) 0.0230(11)
O8 0.0851(15) 0.1201(19) 0.196(3) 0.086(2) -0.0521(17) -0.0334(14)
O9 0.125(2) 0.175(3) 0.141(2) -0.108(2) 0.0562(18) -0.074(2)

loop_
_atom_type_symbol
_atom_type_description
_atom_type_scat_dispersion_real
_atom_type_scat_dispersion_imag
_atom_type_scat_source
C C 0.0033 0.0016 'International Tables Vol C Tables 4.2.6.8 and 6.1.1.4'
H H 0.0000 0.0000 'International Tables Vol C Tables 4.2.6.8 and 6.1.1.4'
N N 0.0061 0.0033 'International Tables Vol C Tables 4.2.6.8 and 6.1.1.4'
O O 0.0106 0.0060 'International Tables Vol C Tables 4.2.6.8 and 6.1.1.4'
Cl Cl 0.1484 0.1585 'International Tables Vol C Tables 4.2.6.8 and 6.1.1.4'
Mn Mn 0.3368 0.7283 'International Tables Vol C Tables 4.2.6.8 and 6.1.1.4'

loop_
_geom_angle_atom_site_label_1
_geom_angle_atom_site_label_2
_geom_angle_atom_site_label_3
_geom_angle
_geom_angle_site_symmetry_1
_geom_angle_site_symmetry_3
O1 Mn1 O1 180.0 2_566 .
O1 Mn1 N1 90.49(5) 2_566 .
O1 Mn1 N1 89.51(5) . .
O1 Mn1 N1 89.51(5) 2_566 2_566
O1 Mn1 N1 90.49(5) . 2_566
N1 Mn1 N1 180.0 . 2_566
O1 Mn1 N2 91.17(5) 2_566 .
O1 Mn1 N2 88.83(5) . .
N1 Mn1 N2 81.14(5) . .
N1 Mn1 N2 98.86(5) 2_566 .
O1 Mn1 N2 88.83(5) 2_566 2_566
O1 Mn1 N2 91.17(5) . 2_566
N1 Mn1 N2 98.86(5) . 2_566
N1 Mn1 N2 81.14(5) 2_566 2_566
N2 Mn1 N2 180.0 . 2_566
C1 O1 Mn1 124.92(9) . .
O1 C1 C2 118.46(14) . .
O1 C1 C6 122.31(14) . .
C2 C1 C6 119.18(14) . .
C3 C2 C1 120.05(15) . .
C3 C2 H2 121.2(12) . .
C1 C2 H2 118.7(12) . .
O4 C3 C2 124.72(16) . .
O4 C3 C4 114.36(15) . .
C2 C3 C4 120.91(16) . .
C5 C4 C3 119.40(17) . .
C5 C4 H4 121.5(14) . .
C3 C4 H4 119.1(14) . .
C4 C5 C6 121.66(16) . .
C4 C5 H5 119.8(13) . .
C6 C5 H5 118.4(13) . .
C5 C6 C1 118.73(15) . .
C5 C6 C7 119.16(15) . .
C1 C6 C7 121.74(15) . .
C3 O4 C29 118.92(15) . .
O4 C29 H29A 109.5 . .
O4 C29 H29B 109.5 . .
H29A C29 H29B 109.5 . .
O4 C29 H29C 109.5 . .
H29A C29 H29C 109.5 . .
H29B C29 H29C 109.5 . .
N1 C7 C6 125.62(15) . .
N1 C7 H8 117.9(12) . .
C6 C7 H8 116.3(12) . .
C7 N1 C8 117.77(14) . .
C7 N1 Mn1 122.38(11) . .
C8 N1 Mn1 119.81(11) . .
N1 C8 C9 113.88(15) . .
N1 C8 H8A 108.6(14) . .
C9 C8 H8A 110.4(14) . .
N1 C8 H8B 108.9(15) . .
C9 C8 H8B 110.5(15) . .
H8A C8 H8B 104(2) . .
C10 C9 C8 118.57(16) . .
C10 C9 H9A 106.9(14) . .
C8 C9 H9A 109.1(15) . .
C10 C9 H9B 107.3(13) . .
C8 C9 H9B 108.8(13) . .
H9A C9 H9B 105.4(19) . .
N2 C10 C11 120.42(19) . .
N2 C10 C9 117.62(15) . .
C11 C10 C9 121.85(18) . .
C12 C11 C10 120.1(2) . .
C12 C11 H11 122.4(18) . .
C10 C11 H11 117.5(18) . .
C13 C12 C11 119.4(2) . .
C13 C12 H12 120.7(16) . .
C11 C12 H12 119.8(16) . .
C12 C13 C14 118.3(2) . .
C12 C13 H13 120.1(16) . .
C14 C13 H13 121.6(17) . .
N2 C14 C13 122.9(2) . .
N2 C14 H14 114.5(14) . .
C13 C14 H14 122.6(14) . .
C14 N2 C10 118.82(16) . .
C14 N2 Mn1 118.00(13) . .
C10 N2 Mn1 120.29(12) . .
O2 Mn2 O2 180.0 2_575 .
O2 Mn2 N3 89.35(5) 2_575 .
O2 Mn2 N3 90.65(5) . .
O2 Mn2 N3 90.65(5) 2_575 2_575
O2 Mn2 N3 89.35(5) . 2_575
N3 Mn2 N3 180.0 . 2_575
O2 Mn2 O3 91.71(6) 2_575 .
O2 Mn2 O3 88.29(6) . .
N3 Mn2 O3 88.01(5) . .
N3 Mn2 O3 91.99(5) 2_575 .
O2 Mn2 O3 88.29(6) 2_575 2_575
O2 Mn2 O3 91.70(6) . 2_575
N3 Mn2 O3 91.99(5) . 2_575
N3 Mn2 O3 88.01(5) 2_575 2_575
O3 Mn2 O3 180.0 . 2_575
C15 O2 Mn2 132.09(10) . .
O2 C15 C20 122.38(14) . .
O2 C15 C16 118.29(14) . .
C20 C15 C16 119.32(14) . .
C17 C16 C15 119.66(15) . .
C17 C16 H16 120.7(12) . .
C15 C16 H16 119.6(12) . .
O5 C17 C16 124.38(16) . .
O5 C17 C18 114.38(14) . .
C16 C17 C18 121.23(15) . .
C19 C18 C17 118.96(15) . .
C19 C18 H18 118.2(13) . .
C17 C18 H18 122.8(13) . .
C18 C19 C20 121.91(16) . .
C18 C19 H19 121.1(12) . .
C20 C19 H19 117.0(12) . .
C15 C20 C19 118.92(15) . .
C15 C20 C21 123.04(14) . .
C19 C20 C21 118.01(15) . .
C17 O5 C30 118.30(15) . .
O5 C30 H30A 109.5 . .
O5 C30 H30B 109.5 . .
H30A C30 H30B 109.5 . .
O5 C30 H30C 109.5 . .
H30A C30 H30C 109.5 . .
H30B C30 H30C 109.5 . .
N3 C21 C20 127.58(15) . .
N3 C21 H21 118.9(12) . .
C20 C21 H21 113.5(12) . .
C21 N3 C22 115.63(13) . .
C21 N3 Mn2 123.55(11) . .
C22 N3 Mn2 120.73(10) . .
N3 C22 C23 111.49(13) . .
N3 C22 H22A 107.2(12) . .
C23 C22 H22A 112.2(12) . .
N3 C22 H22B 106.8(12) . .
C23 C22 H22B 112.1(12) . .
H22A C22 H22B 106.7(16) . .
C24 C23 C22 113.49(14) . .
C24 C23 H23A 109.0(13) . .
C22 C23 H23A 106.9(13) . .
C24 C23 H23B 111.7(12) . .
C22 C23 H23B 107.2(12) . .
H23A C23 H23B 108.3(18) . .
N4 C24 C25 121.35(16) . .
N4 C24 C23 116.45(15) . .
C25 C24 C23 122.18(16) . .
C26 C25 C24 119.35(19) . .
C26 C25 H25 121.4(14) . .
C24 C25 H25 119.2(14) . .
C27 C26 C25 119.3(2) . .
C27 C26 H26 122.1(17) . .
C25 C26 H26 118.4(17) . .
C26 C27 C28 118.4(2) . .
C26 C27 H27 124.6(19) . .
C28 C27 H27 117.1(19) . .
N4 C28 C27 123.4(2) . .
N4 C28 H28 113.1(14) . .
C27 C28 H28 123.4(14) . .
C24 N4 C28 118.22(16) . .
C31 O3 Mn2 126.15(13) . .
C31 O3 H1O5 107(2) . .
Mn2 O3 H1O5 114(2) . .
O3 C31 H31A 109.5 . .
O3 C31 H31B 109.5 . .
H31A C31 H31B 109.5 . .
O3 C31 H31C 109.5 . .
H31A C31 H31C 109.5 . .
H31B C31 H31C 109.5 . .
O9 Cl3 O7 108.85(19) . .
O9 Cl3 O8 108.9(2) . .
O7 Cl3 O8 106.99(16) . .
O9 Cl3 O6 109.31(13) . .
O7 Cl3 O6 111.65(15) . .
O8 Cl3 O6 111.07(14) . .

loop_
_geom_bond_atom_site_label_1
_geom_bond_atom_site_label_2
_geom_bond_distance
_geom_bond_site_symmetry_2
Mn1 O1 1.8840(11) 2_566
Mn1 O1 1.8841(11) .
Mn1 N1 2.0144(13) .
Mn1 N1 2.0145(13) 2_566
Mn1 N2 2.3287(14) .
Mn1 N2 2.3287(14) 2_566
O1 C1 1.3177(19) .
C1 C2 1.408(2) .
C1 C6 1.417(2) .
C2 C3 1.383(2) .
C2 H2 0.93(2) .
C3 O4 1.352(2) .
C3 C4 1.400(3) .
C4 C5 1.364(3) .
C4 H4 0.95(2) .
C5 C6 1.409(2) .
C5 H5 1.00(2) .
C6 C7 1.436(2) .
O4 C29 1.423(2) .
C29 H29A 0.9600 .
C29 H29B 0.9600 .
C29 H29C 0.9600 .
C7 N1 1.287(2) .
C7 H8 0.94(2) .
N1 C8 1.475(2) .
C8 C9 1.532(3) .
C8 H8A 0.91(2) .
C8 H8B 0.91(3) .
C9 C10 1.504(3) .
C9 H9A 0.93(3) .
C9 H9B 1.00(2) .
C10 N2 1.346(2) .
C10 C11 1.386(3) .
C11 C12 1.371(4) .
C11 H11 0.85(3) .
C12 C13 1.369(4) .
C12 H12 0.96(3) .
C13 C14 1.377(3) .
C13 H13 0.91(3) .
C14 N2 1.341(2) .
C14 H14 1.02(3) .
Mn2 O2 1.8775(11) 2_575
Mn2 O2 1.8775(11) .
Mn2 N3 2.0403(13) .
Mn2 N3 2.0403(13) 2_575
Mn2 O3 2.2468(13) .
Mn2 O3 2.2468(14) 2_575
O2 C15 1.3159(18) .
C15 C20 1.406(2) .
C15 C16 1.409(2) .
C16 C17 1.387(2) .
C16 H16 0.96(2) .
C17 O5 1.359(2) .
C17 C18 1.399(3) .
C18 C19 1.362(3) .
C18 H18 0.96(2) .
C19 C20 1.408(2) .
C19 H19 0.99(2) .
C20 C21 1.430(2) .
O5 C30 1.419(3) .
C30 H30A 0.9600 .
C30 H30B 0.9600 .
C30 H30C 0.9600 .
C21 N3 1.291(2) .
C21 H21 0.93(2) .
N3 C22 1.476(2) .
C22 C23 1.532(2) .
C22 H22A 0.94(2) .
C22 H22B 0.97(2) .
C23 C24 1.502(2) .
C23 H23A 0.93(2) .
C23 H23B 0.99(2) .
C24 N4 1.341(2) .
C24 C25 1.388(2) .
C25 C26 1.381(3) .
C25 H25 0.93(2) .
C26 C27 1.370(4) .
C26 H26 0.91(3) .
C27 C28 1.373(3) .
C27 H27 0.92(3) .
C28 N4 1.342(2) .
C28 H28 1.01(3) .
O3 C31 1.418(3) .
O3 H1O5 0.78(3) .
C31 H31A 0.9600 .
C31 H31B 0.9600 .
C31 H31C 0.9600 .
Cl3 O9 1.400(2) .
Cl3 O7 1.403(2) .
Cl3 O8 1.419(2) .
Cl3 O6 1.4243(18) .

loop_
_geom_hbond_atom_site_label_D
_geom_hbond_atom_site_label_H
_geom_hbond_atom_site_label_A
_geom_hbond_distance_DH
_geom_hbond_distance_HA
_geom_hbond_distance_DA
_geom_hbond_angle_DHA
O3 H1O5 N4 0.78(3) 1.95(3) 2.722(2) 173(3)

loop_
_geom_torsion_atom_site_label_1
_geom_torsion_atom_site_label_2
_geom_torsion_atom_site_label_3
_geom_torsion_atom_site_label_4
_geom_torsion
_geom_torsion_site_symmetry_1
N1 Mn1 O1 C1 39.50(12) .
N1 Mn1 O1 C1 -140.50(12) 2_566
N2 Mn1 O1 C1 120.64(12) .
N2 Mn1 O1 C1 -59.36(12) 2_566
Mn1 O1 C1 C2 152.68(11) .
Mn1 O1 C1 C6 -29.8(2) .
O1 C1 C2 C3 -179.66(14) .
C6 C1 C2 C3 2.8(2) .
C1 C2 C3 O4 176.52(16) .
C1 C2 C3 C4 -2.4(3) .
O4 C3 C4 C5 -178.84(18) .
C2 C3 C4 C5 0.2(3) .
C3 C4 C5 C6 1.7(3) .
C4 C5 C6 C1 -1.3(3) .
C4 C5 C6 C7 -174.48(18) .
O1 C1 C6 C5 -178.40(15) .
C2 C1 C6 C5 -0.9(2) .
O1 C1 C6 C7 -5.4(2) .
C2 C1 C6 C7 172.08(15) .
C2 C3 O4 C29 -0.2(3) .
C4 C3 O4 C29 178.81(18) .
C5 C6 C7 N1 -169.34(17) .
C1 C6 C7 N1 17.7(3) .
C6 C7 N1 C8 -172.62(16) .
C6 C7 N1 Mn1 4.9(2) .
O1 Mn1 N1 C7 153.19(13) 2_566
O1 Mn1 N1 C7 -26.81(13) .
N2 Mn1 N1 C7 -115.70(13) .
N2 Mn1 N1 C7 64.30(13) 2_566
O1 Mn1 N1 C8 -29.34(13) 2_566
O1 Mn1 N1 C8 150.66(13) .
N2 Mn1 N1 C8 61.76(13) .
N2 Mn1 N1 C8 -118.24(13) 2_566
C7 N1 C8 C9 130.15(17) .
Mn1 N1 C8 C9 -47.4(2) .
N1 C8 C9 C10 -23.9(3) .
C8 C9 C10 N2 60.9(2) .
C8 C9 C10 C11 -123.0(2) .
N2 C10 C11 C12 2.0(3) .
C9 C10 C11 C12 -174.0(2) .
C10 C11 C12 C13 -1.1(4) .
C11 C12 C13 C14 -0.6(4) .
C12 C13 C14 N2 1.6(4) .
C13 C14 N2 C10 -0.7(3) .
C13 C14 N2 Mn1 -161.55(19) .
C11 C10 N2 C14 -1.1(3) .
C9 C10 N2 C14 175.10(18) .
C11 C10 N2 Mn1 159.30(15) .
C9 C10 N2 Mn1 -24.5(2) .
O1 Mn1 N2 C14 -134.86(15) 2_566
O1 Mn1 N2 C14 45.14(15) .
N1 Mn1 N2 C14 134.82(16) .
N1 Mn1 N2 C14 -45.18(16) 2_566
O1 Mn1 N2 C10 64.60(14) 2_566
O1 Mn1 N2 C10 -115.40(14) .
N1 Mn1 N2 C10 -25.71(13) .
N1 Mn1 N2 C10 154.29(13) 2_566
N3 Mn2 O2 C15 -9.79(15) .
N3 Mn2 O2 C15 170.21(15) 2_575
O3 Mn2 O2 C15 78.20(15) .
O3 Mn2 O2 C15 -101.80(15) 2_575
Mn2 O2 C15 C20 8.7(2) .
Mn2 O2 C15 C16 -172.78(12) .
O2 C15 C16 C17 -177.90(15) .
C20 C15 C16 C17 0.7(2) .
C15 C16 C17 O5 178.71(15) .
C15 C16 C17 C18 0.0(2) .
O5 C17 C18 C19 -179.11(17) .
C16 C17 C18 C19 -0.3(3) .
C17 C18 C19 C20 -0.1(3) .
O2 C15 C20 C19 177.44(16) .
C16 C15 C20 C19 -1.1(2) .
O2 C15 C20 C21 -0.5(2) .
C16 C15 C20 C21 -178.98(15) .
C18 C19 C20 C15 0.8(3) .
C18 C19 C20 C21 178.83(17) .
C16 C17 O5 C30 7.3(3) .
C18 C17 O5 C30 -173.9(2) .
C15 C20 C21 N3 -3.0(3) .
C19 C20 C21 N3 179.06(17) .
C20 C21 N3 C22 -177.79(15) .
C20 C21 N3 Mn2 -1.1(2) .
O2 Mn2 N3 C21 -174.35(13) 2_575
O2 Mn2 N3 C21 5.65(13) .
O3 Mn2 N3 C21 -82.62(13) .
O3 Mn2 N3 C21 97.38(13) 2_575
O2 Mn2 N3 C22 2.23(12) 2_575
O2 Mn2 N3 C22 -177.77(12) .
O3 Mn2 N3 C22 93.96(12) .
O3 Mn2 N3 C22 -86.04(12) 2_575
C21 N3 C22 C23 97.86(17) .
Mn2 N3 C22 C23 -78.98(15) .
N3 C22 C23 C24 -58.72(19) .
C22 C23 C24 N4 87.15(19) .
C22 C23 C24 C25 -91.1(2) .
N4 C24 C25 C26 0.6(3) .
C23 C24 C25 C26 178.79(19) .
C24 C25 C26 C27 -0.7(3) .
C25 C26 C27 C28 0.3(4) .
C26 C27 C28 N4 0.1(4) .
C25 C24 N4 C28 -0.2(3) .
C23 C24 N4 C28 -178.44(17) .
C27 C28 N4 C24 -0.2(3) .
O2 Mn2 O3 C31 -53.15(17) 2_575
O2 Mn2 O3 C31 126.85(17) .
N3 Mn2 O3 C31 -142.44(17) .
N3 Mn2 O3 C31 37.56(17) 2_575
